data_7152779
loop_
_publ_author_name
'Inui, Yuji'
'Shiro, Motoo'
'Fukuzumi, Shunichi'
'Kojima, Takahiko'

_publ_section_title
;
 Quartet formation of a guanine derivative with an isopropyl group:
 crystal structures of &quot;naked&quot; G-quartets and thermodynamics of
 G-quartet formation.
;
_journal_issue 5
_journal_name_full 'Organic &amp; biomolecular chemistry'
_journal_page_first 758
_journal_page_last 764
_journal_paper_doi 10.1039/c2ob26877a
_journal_volume 11
_journal_year 2013
_chemical_formula_sum 'C8 H11 N5 O1.5'
_chemical_formula_weight 201.22
_chemical_name_systematic
;
?
;
_space_group_IT_number 14
_symmetry_cell_setting monoclinic
_symmetry_space_group_name_Hall '-P 2yn'
_symmetry_space_group_name_H-M 'P 1 21/n 1'
_atom_sites_solution_hydrogens geom
_atom_sites_solution_primary direct
_atom_sites_solution_secondary difmap
_audit_creation_method SHELXL-97
_cell_angle_alpha 90.00
_cell_angle_beta 97.5930(10)
_cell_angle_gamma 90.00
_cell_formula_units_Z 8
_cell_length_a 8.9487(6)
_cell_length_b 16.7979(11)
_cell_length_c 13.0420(8)
_cell_measurement_temperature 120(2)
_cell_volume 1943.3(2)
_computing_structure_refinement 'SHELXL-97 (Sheldrick, 1997)'
_computing_structure_solution 'SHELXS-97 (Sheldrick, 1990)'
_diffrn_ambient_temperature 120(2)
_diffrn_measured_fraction_theta_full 0.979
_diffrn_measured_fraction_theta_max 0.979
_diffrn_radiation_monochromator graphite
_diffrn_radiation_source 'fine-focus sealed tube'
_diffrn_radiation_type MoK\a
_diffrn_radiation_wavelength 0.71073
_diffrn_reflns_av_R_equivalents 0.0160
_diffrn_reflns_av_sigmaI/netI 0.0154
_diffrn_reflns_limit_h_max 11
_diffrn_reflns_limit_h_min -11
_diffrn_reflns_limit_k_max 21
_diffrn_reflns_limit_k_min -18
_diffrn_reflns_limit_l_max 16
_diffrn_reflns_limit_l_min -8
_diffrn_reflns_number 10876
_diffrn_reflns_theta_full 27.60
_diffrn_reflns_theta_max 27.60
_diffrn_reflns_theta_min 1.99
_exptl_absorpt_coefficient_mu 0.101
_exptl_absorpt_correction_T_max 0.9950
_exptl_absorpt_correction_T_min 0.9850
_exptl_absorpt_correction_type multi-scan
_exptl_absorpt_process_details 'SADABS V2008/1 (Bruker AXS)'
_exptl_crystal_colour noncolor
_exptl_crystal_density_diffrn 1.376
_exptl_crystal_density_method 'not measured'
_exptl_crystal_description chip
_exptl_crystal_F_000 848
_exptl_crystal_size_max 0.15
_exptl_crystal_size_mid 0.10
_exptl_crystal_size_min 0.05
_refine_diff_density_max 0.779
_refine_diff_density_min -0.382
_refine_diff_density_rms 0.053
_refine_ls_extinction_method none
_refine_ls_goodness_of_fit_ref 1.061
_refine_ls_hydrogen_treatment constr
_refine_ls_matrix_type full
_refine_ls_number_parameters 266
_refine_ls_number_reflns 4410
_refine_ls_number_restraints 0
_refine_ls_restrained_S_all 1.061
_refine_ls_R_factor_all 0.0446
_refine_ls_R_factor_gt 0.0423
_refine_ls_shift/su_max 0.000
_refine_ls_shift/su_mean 0.000
_refine_ls_structure_factor_coef Fsqd
_refine_ls_weighting_details 'calc w=1/[\s^2^(Fo^2^)+(0.0535P)^2^+1.2778P] where P=(Fo^2^+2Fc^2^)/3'
_refine_ls_weighting_scheme calc
_refine_ls_wR_factor_gt 0.1119
_refine_ls_wR_factor_ref 0.1138
_reflns_number_gt 4125
_reflns_number_total 4410
_reflns_threshold_expression >2sigma(I)
_cod_data_source_file c2ob26877a.txt
_cod_data_source_block iPG4
_cod_original_sg_symbol_H-M P21/n
_cod_database_code 7152779

loop_
_symmetry_equiv_pos_as_xyz
'x, y, z'
'-x+1/2, y+1/2, -z+1/2'
'-x, -y, -z'
'x-1/2, -y-1/2, z-1/2'

loop_
_atom_site_label
_atom_site_type_symbol
_atom_site_fract_x
_atom_site_fract_y
_atom_site_fract_z
_atom_site_U_iso_or_equiv
_atom_site_adp_type
_atom_site_occupancy
_atom_site_symmetry_multiplicity
_atom_site_calc_flag
_atom_site_refinement_flags
C1 C 0.98928(14) 0.12540(7) 0.47335(9) 0.0154(2) Uani 1 1 d .
C2 C 0.76809(14) 0.12681(7) 0.56578(10) 0.0166(2) Uani 1 1 d .
C3 C 0.83296(14) 0.19647(7) 0.61288(9) 0.0159(2) Uani 1 1 d .
C4 C 0.96792(14) 0.22366(7) 0.58520(9) 0.0151(2) Uani 1 1 d .
C5 C 0.88633(15) 0.30152(8) 0.70140(10) 0.0187(3) Uani 1 1 d .
H1 H 0.8821 0.3445 0.7482 0.022 Uiso 1 1 calc R
C6 C 1.13112(15) 0.34498(8) 0.63826(10) 0.0202(3) Uani 1 1 d .
H2 H 1.2015 0.3190 0.5950 0.024 Uiso 1 1 calc R
C7 C 1.21517(17) 0.35746(9) 0.74617(12) 0.0273(3) Uani 1 1 d .
H3 H 1.1493 0.3847 0.7892 0.041 Uiso 1 1 calc R
H4 H 1.3051 0.3899 0.7419 0.041 Uiso 1 1 calc R
H5 H 1.2453 0.3057 0.7770 0.041 Uiso 1 1 calc R
C8 C 1.0788(2) 0.42330(9) 0.58726(13) 0.0337(4) Uani 1 1 d .
H6 H 1.0240 0.4128 0.5184 0.051 Uiso 1 1 calc R
H7 H 1.1666 0.4569 0.5807 0.051 Uiso 1 1 calc R
H8 H 1.0122 0.4506 0.6297 0.051 Uiso 1 1 calc R
C9 C 0.94597(15) 0.33716(8) 0.30734(10) 0.0181(3) Uani 1 1 d .
C10 C 0.79703(15) 0.42398(7) 0.17969(10) 0.0169(3) Uani 1 1 d .
C11 C 0.68388(14) 0.41651(7) 0.24595(10) 0.0168(3) Uani 1 1 d .
C12 C 0.71494(14) 0.37144(7) 0.33484(10) 0.0162(2) Uani 1 1 d .
C13 C 0.48589(15) 0.41987(8) 0.31977(10) 0.0200(3) Uani 1 1 d .
H9 H 0.3869 0.4308 0.3348 0.024 Uiso 1 1 calc R
C14 C 0.57244(15) 0.33550(8) 0.48245(10) 0.0198(3) Uani 1 1 d .
H10 H 0.6711 0.3095 0.5073 0.024 Uiso 1 1 calc R
C15 C 0.5443(2) 0.39705(11) 0.56241(12) 0.0384(4) Uani 1 1 d .
H11 H 0.6231 0.4378 0.5667 0.058 Uiso 1 1 calc R
H12 H 0.5457 0.3712 0.6299 0.058 Uiso 1 1 calc R
H13 H 0.4457 0.4219 0.5423 0.058 Uiso 1 1 calc R
C16 C 0.4546(2) 0.27079(11) 0.46944(13) 0.0379(4) Uani 1 1 d .
H14 H 0.3559 0.2943 0.4455 0.057 Uiso 1 1 calc R
H15 H 0.4511 0.2441 0.5359 0.057 Uiso 1 1 calc R
H16 H 0.4802 0.2319 0.4185 0.057 Uiso 1 1 calc R
N1 N 1.05165(12) 0.19108(6) 0.51689(8) 0.0157(2) Uani 1 1 d .
N2 N 1.05869(13) 0.08686(7) 0.40274(9) 0.0190(2) Uani 1 1 d .
H17 H 1.1443 0.1051 0.3859 0.023 Uiso 1 1 calc R
H18 H 1.0185 0.0433 0.3734 0.023 Uiso 1 1 calc R
N3 N 0.85386(12) 0.09487(6) 0.49469(8) 0.0160(2) Uani 1 1 d .
H19 H 0.8192 0.0520 0.4608 0.019 Uiso 1 1 calc R
N4 N 0.78295(13) 0.24570(7) 0.68663(8) 0.0185(2) Uani 1 1 d .
N5 N 1.00135(12) 0.29148(6) 0.64228(8) 0.0169(2) Uani 1 1 d .
N6 N 0.84244(12) 0.33141(7) 0.37044(8) 0.0181(2) Uani 1 1 d .
N7 N 1.07981(13) 0.30096(8) 0.33253(9) 0.0242(3) Uani 1 1 d .
H20 H 1.0977 0.2738 0.3905 0.029 Uiso 1 1 calc R
H21 H 1.1495 0.3044 0.2910 0.029 Uiso 1 1 calc R
N8 N 0.92631(13) 0.38032(7) 0.21646(8) 0.0182(2) Uani 1 1 d .
H22 H 1.0009 0.3804 0.1787 0.022 Uiso 1 1 calc R
N9 N 0.53872(13) 0.44713(7) 0.23733(9) 0.0194(2) Uani 1 1 d .
N10 N 0.58768(12) 0.37388(7) 0.38247(8) 0.0181(2) Uani 1 1 d .
O1 O 0.64760(11) 0.09388(6) 0.58173(8) 0.0232(2) Uani 1 1 d .
O2 O 0.79352(11) 0.46256(6) 0.09879(7) 0.0215(2) Uani 1 1 d .
O3 O 1.39323(12) 0.07271(6) 0.39034(8) 0.0244(2) Uani 1 1 d .

loop_
_atom_site_aniso_label
_atom_site_aniso_U_11
_atom_site_aniso_U_22
_atom_site_aniso_U_33
_atom_site_aniso_U_23
_atom_site_aniso_U_13
_atom_site_aniso_U_12
C1 0.0179(6) 0.0152(6) 0.0128(5) 0.0019(4) 0.0012(4) 0.0023(4)
C2 0.0187(6) 0.0153(6) 0.0160(6) 0.0004(4) 0.0032(5) 0.0004(4)
C3 0.0190(6) 0.0151(6) 0.0142(5) 0.0002(4) 0.0041(4) 0.0009(4)
C4 0.0184(6) 0.0133(5) 0.0132(5) 0.0009(4) 0.0007(4) 0.0003(4)
C5 0.0227(6) 0.0176(6) 0.0163(6) -0.0026(5) 0.0047(5) -0.0005(5)
C6 0.0212(6) 0.0188(6) 0.0213(6) -0.0037(5) 0.0054(5) -0.0054(5)
C7 0.0253(7) 0.0261(7) 0.0284(7) 0.0003(6) -0.0044(6) -0.0047(6)
C8 0.0418(9) 0.0255(7) 0.0309(8) 0.0081(6) -0.0059(7) -0.0131(6)
C9 0.0200(6) 0.0182(6) 0.0160(6) 0.0023(5) 0.0028(5) 0.0012(5)
C10 0.0210(6) 0.0142(6) 0.0150(6) -0.0004(4) 0.0004(5) -0.0007(5)
C11 0.0186(6) 0.0146(6) 0.0165(6) -0.0002(4) 0.0003(5) 0.0005(4)
C12 0.0185(6) 0.0152(6) 0.0149(6) -0.0011(4) 0.0029(5) -0.0009(4)
C13 0.0185(6) 0.0207(6) 0.0206(6) 0.0002(5) 0.0023(5) 0.0028(5)
C14 0.0211(6) 0.0226(6) 0.0166(6) 0.0038(5) 0.0052(5) 0.0029(5)
C15 0.0625(12) 0.0327(8) 0.0225(7) -0.0001(6) 0.0141(7) 0.0074(8)
C16 0.0468(10) 0.0379(9) 0.0282(8) 0.0090(7) 0.0018(7) -0.0165(8)
N1 0.0178(5) 0.0149(5) 0.0146(5) -0.0003(4) 0.0029(4) 0.0004(4)
N2 0.0195(5) 0.0191(5) 0.0189(5) -0.0053(4) 0.0047(4) -0.0003(4)
N3 0.0195(5) 0.0139(5) 0.0149(5) -0.0024(4) 0.0028(4) -0.0012(4)
N4 0.0225(5) 0.0173(5) 0.0165(5) -0.0028(4) 0.0054(4) -0.0008(4)
N5 0.0200(5) 0.0149(5) 0.0163(5) -0.0025(4) 0.0039(4) -0.0020(4)
N6 0.0185(5) 0.0202(5) 0.0158(5) 0.0035(4) 0.0038(4) 0.0030(4)
N7 0.0212(6) 0.0325(7) 0.0206(6) 0.0108(5) 0.0087(4) 0.0084(5)
N8 0.0197(5) 0.0202(5) 0.0156(5) 0.0036(4) 0.0055(4) 0.0015(4)
N9 0.0195(5) 0.0194(5) 0.0189(5) -0.0001(4) 0.0009(4) 0.0015(4)
N10 0.0179(5) 0.0199(5) 0.0168(5) 0.0016(4) 0.0038(4) 0.0021(4)
O1 0.0228(5) 0.0211(5) 0.0276(5) -0.0059(4) 0.0106(4) -0.0059(4)
O2 0.0262(5) 0.0215(5) 0.0170(4) 0.0058(4) 0.0036(4) 0.0018(4)
O3 0.0283(5) 0.0220(5) 0.0235(5) 0.0053(4) 0.0050(4) 0.0000(4)

loop_
_atom_type_symbol
_atom_type_description
_atom_type_scat_dispersion_real
_atom_type_scat_dispersion_imag
_atom_type_scat_source
C C 0.0033 0.0016 'International Tables Vol C Tables 4.2.6.8 and 6.1.1.4'
H H 0.0000 0.0000 'International Tables Vol C Tables 4.2.6.8 and 6.1.1.4'
N N 0.0061 0.0033 'International Tables Vol C Tables 4.2.6.8 and 6.1.1.4'
O O 0.0106 0.0060 'International Tables Vol C Tables 4.2.6.8 and 6.1.1.4'

loop_
_geom_angle_atom_site_label_1
_geom_angle_atom_site_label_2
_geom_angle_atom_site_label_3
_geom_angle
N1 C1 N2 119.13(12)
N1 C1 N3 123.60(11)
N2 C1 N3 117.25(11)
O1 C2 N3 120.28(11)
O1 C2 C3 127.40(12)
N3 C2 C3 112.32(11)
C4 C3 N4 110.92(11)
C4 C3 C2 118.92(11)
N4 C3 C2 130.15(12)
N1 C4 N5 126.37(11)
N1 C4 C3 128.09(12)
N5 C4 C3 105.54(11)
N4 C5 N5 113.26(11)
N5 C6 C8 110.17(11)
N5 C6 C7 110.29(11)
C8 C6 C7 111.83(12)
N6 C9 N7 119.33(12)
N6 C9 N8 123.55(12)
N7 C9 N8 117.10(11)
O2 C10 N8 119.61(12)
O2 C10 C11 128.76(12)
N8 C10 C11 111.62(11)
C12 C11 N9 110.70(11)
C12 C11 C10 118.56(12)
N9 C11 C10 130.74(12)
N6 C12 N10 125.04(11)
N6 C12 C11 128.86(12)
N10 C12 C11 106.10(11)
N9 C13 N10 113.59(12)
N10 C14 C16 111.10(11)
N10 C14 C15 110.70(12)
C16 C14 C15 113.10(14)
C1 N1 C4 112.28(11)
C1 N3 C2 124.76(11)
C5 N4 C3 104.00(11)
C4 N5 C5 106.28(10)
C4 N5 C6 127.08(11)
C5 N5 C6 126.60(11)
C9 N6 C12 112.26(11)
C9 N8 C10 125.10(11)
C13 N9 C11 103.82(11)
C12 N10 C13 105.79(11)
C12 N10 C14 124.56(11)
C13 N10 C14 129.62(11)

loop_
_geom_bond_atom_site_label_1
_geom_bond_atom_site_label_2
_geom_bond_distance
C1 N1 1.3295(16)
C1 N2 1.3432(16)
C1 N3 1.3777(16)
C2 O1 1.2535(16)
C2 N3 1.3872(16)
C2 C3 1.4104(17)
C3 C4 1.3830(17)
C3 N4 1.3867(16)
C4 N1 1.3531(16)
C4 N5 1.3721(16)
C5 N4 1.3134(17)
C5 N5 1.3756(17)
C6 N5 1.4748(16)
C6 C8 1.520(2)
C6 C7 1.5200(19)
C9 N6 1.3216(17)
C9 N7 1.3447(17)
C9 N8 1.3806(16)
C10 O2 1.2351(16)
C10 N8 1.3998(17)
C10 C11 1.4209(18)
C11 C12 1.3817(17)
C11 N9 1.3879(16)
C12 N6 1.3525(17)
C12 N10 1.3680(16)
C13 N9 1.3128(18)
C13 N10 1.3778(17)
C14 N10 1.4770(16)
C14 C16 1.508(2)
C14 C15 1.513(2)

loop_
_geom_torsion_atom_site_label_1
_geom_torsion_atom_site_label_2
_geom_torsion_atom_site_label_3
_geom_torsion_atom_site_label_4
_geom_torsion
O1 C2 C3 C4 179.76(13)
N3 C2 C3 C4 -0.38(17)
O1 C2 C3 N4 -0.1(2)
N3 C2 C3 N4 179.72(12)
N4 C3 C4 N1 179.15(12)
C2 C3 C4 N1 -0.8(2)
N4 C3 C4 N5 -0.55(14)
C2 C3 C4 N5 179.53(11)
O2 C10 C11 C12 -178.12(13)
N8 C10 C11 C12 1.62(17)
O2 C10 C11 N9 2.6(2)
N8 C10 C11 N9 -177.64(12)
N9 C11 C12 N6 179.47(12)
C10 C11 C12 N6 0.1(2)
N9 C11 C12 N10 -0.01(14)
C10 C11 C12 N10 -179.41(11)
N2 C1 N1 C4 179.19(11)
N3 C1 N1 C4 0.78(17)
N5 C4 N1 C1 -179.78(11)
C3 C4 N1 C1 0.58(18)
N1 C1 N3 C2 -2.05(19)
N2 C1 N3 C2 179.52(11)
O1 C2 N3 C1 -178.43(12)
C3 C2 N3 C1 1.69(17)
N5 C5 N4 C3 -0.39(15)
C4 C3 N4 C5 0.58(14)
C2 C3 N4 C5 -179.51(13)
N1 C4 N5 C5 -179.42(12)
C3 C4 N5 C5 0.29(13)
N1 C4 N5 C6 2.9(2)
C3 C4 N5 C6 -177.42(12)
N4 C5 N5 C4 0.07(15)
N4 C5 N5 C6 177.79(12)
C8 C6 N5 C4 108.77(15)
C7 C6 N5 C4 -127.31(13)
C8 C6 N5 C5 -68.50(17)
C7 C6 N5 C5 55.43(17)
N7 C9 N6 C12 179.50(12)
N8 C9 N6 C12 1.03(18)
N10 C12 N6 C9 177.93(12)
C11 C12 N6 C9 -1.46(19)
N6 C9 N8 C10 0.8(2)
N7 C9 N8 C10 -177.74(12)
O2 C10 N8 C9 177.70(12)
C11 C10 N8 C9 -2.07(18)
N10 C13 N9 C11 0.56(15)
C12 C11 N9 C13 -0.33(14)
C10 C11 N9 C13 178.97(13)
N6 C12 N10 C13 -179.17(12)
C11 C12 N10 C13 0.34(14)
N6 C12 N10 C14 2.5(2)
C11 C12 N10 C14 -178.04(12)
N9 C13 N10 C12 -0.59(15)
N9 C13 N10 C14 177.68(12)
C16 C14 N10 C12 -115.82(15)
C15 C14 N10 C12 117.65(15)
C16 C14 N10 C13 66.21(18)
C15 C14 N10 C13 -60.32(19)
